data_7157457
loop_
_publ_author_name
'Sarkar, Parantap'
'Inaba, Yuya'
'Shirakura, Hayato'
'Yoneda, Tomoki'
'Inokuma, Yasuhide'

_publ_section_title
;
 Modular synthesis of oligoacetylacetones via site-selective silylation of
 acetylacetone derivatives.
;
_journal_issue 17
_journal_name_full 'Organic &amp; biomolecular chemistry'
_journal_page_first 3297
_journal_page_last 3302
_journal_paper_doi 10.1039/d0ob00501k
_journal_volume 18
_journal_year 2020
_chemical_formula_moiety 'C20 H30 O4'
_chemical_formula_sum 'C20 H30 O4'
_chemical_formula_weight 334.44
_space_group_crystal_system monoclinic
_space_group_IT_number 14
_space_group_name_Hall '-P 2yn'
_space_group_name_H-M_alt 'P 1 21/n 1'
_atom_sites_solution_hydrogens geom
_audit_creation_method SHELXL-2018/3
_cell_angle_alpha 90
_cell_angle_beta 98.444(4)
_cell_angle_gamma 90
_cell_formula_units_Z 4
_cell_length_a 9.8166(4)
_cell_length_b 12.8538(5)
_cell_length_c 14.9915(7)
_cell_measurement_reflns_used 10446
_cell_measurement_temperature 123(2)
_cell_measurement_theta_max 29.3310
_cell_measurement_theta_min 2.6020
_cell_volume 1871.13(14)
_computing_cell_refinement 'CrysAlisPro 1.171.39.43a (Rigaku OD, 2018)'
_computing_data_collection 'CrysAlisPro 1.171.39.43a (Rigaku OD, 2018)'
_computing_data_reduction 'CrysAlisPro 1.171.39.43a (Rigaku OD, 2018)'
_computing_molecular_graphics 'Yadokari-XG 2009 (Wakita Nemoto et al., 2009)'
_computing_publication_material 'Yadokari-XG 2009 (Wakita Nemoto et al., 2009)'
_computing_structure_refinement 'SHELXL-2018/3 (Sheldrick, 2018)'
_computing_structure_solution 'SHELXT 2018/2 (Sheldrick, 2018)'
_diffrn_ambient_temperature 123(2)
_diffrn_detector 'CCD plate'
_diffrn_measured_fraction_theta_full 1.000
_diffrn_measured_fraction_theta_max 0.996
_diffrn_measurement_device 'four-circle diffractometer'
_diffrn_measurement_device_type 'XtaLAB AFC11 (RCD3): quarter-chi single'
_diffrn_radiation_monochromator mirror
_diffrn_radiation_probe x-ray
_diffrn_radiation_type MoK\a
_diffrn_radiation_wavelength 0.71073
_diffrn_reflns_av_R_equivalents 0.0330
_diffrn_reflns_av_unetI/netI 0.0222
_diffrn_reflns_Laue_measured_fraction_full 1.000
_diffrn_reflns_Laue_measured_fraction_max 0.996
_diffrn_reflns_limit_h_max 12
_diffrn_reflns_limit_h_min -11
_diffrn_reflns_limit_k_max 16
_diffrn_reflns_limit_k_min -16
_diffrn_reflns_limit_l_max 18
_diffrn_reflns_limit_l_min -18
_diffrn_reflns_number 23195
_diffrn_reflns_point_group_measured_fraction_full 1.000
_diffrn_reflns_point_group_measured_fraction_max 0.996
_diffrn_reflns_theta_full 25.242
_diffrn_reflns_theta_max 26.995
_diffrn_reflns_theta_min 2.332
_diffrn_source 'Rotating-anode X-ray tube (dual wavelength)'
_diffrn_source_type 'Rigaku (Mo) X-ray DW Source'
_exptl_absorpt_coefficient_mu 0.081
_exptl_absorpt_correction_T_max 1.00000
_exptl_absorpt_correction_T_min 0.64662
_exptl_absorpt_correction_type multi-scan
_exptl_absorpt_process_details
;
CrysAlisPro 1.171.39.43a (Rigaku Oxford Diffraction, 2018)
Empirical absorption correction using spherical harmonics,
 implemented in SCALE3 ABSPACK scaling algorithm.
;
_exptl_crystal_colour colorless
_exptl_crystal_density_diffrn 1.187
_exptl_crystal_density_method 'not measured'
_exptl_crystal_description block
_exptl_crystal_F_000 728
_exptl_crystal_size_max 0.600
_exptl_crystal_size_mid 0.450
_exptl_crystal_size_min 0.320
_refine_diff_density_max 0.539
_refine_diff_density_min -0.318
_refine_diff_density_rms 0.051
_refine_ls_extinction_method none
_refine_ls_goodness_of_fit_ref 1.058
_refine_ls_hydrogen_treatment constr
_refine_ls_matrix_type full
_refine_ls_number_parameters 219
_refine_ls_number_reflns 4072
_refine_ls_number_restraints 0
_refine_ls_restrained_S_all 1.058
_refine_ls_R_factor_all 0.0619
_refine_ls_R_factor_gt 0.0562
_refine_ls_shift/su_max 0.000
_refine_ls_shift/su_mean 0.000
_refine_ls_structure_factor_coef Fsqd
_refine_ls_weighting_details 'w=1/[\s^2^(Fo^2^)+(0.0724P)^2^+1.2193P] where P=(Fo^2^+2Fc^2^)/3'
_refine_ls_weighting_scheme calc
_refine_ls_wR_factor_gt 0.1483
_refine_ls_wR_factor_ref 0.1528
_reflns_Friedel_coverage 0.000
_reflns_number_gt 3605
_reflns_number_total 4072
_reflns_threshold_expression 'I > 2\s(I)'
_cod_data_source_file d0ob00501k3.cif
_cod_data_source_block Compound3b
_cod_depositor_comments 'Adding full bibliography for 7157456--7157460.cif.'
_cod_original_sg_symbol_H-M 'P 21/n'
_cod_database_code 7157457
_shelx_shelxl_version_number 2018/3
_shelx_space_group_comment
;
The symmetry employed for this shelxl refinement is uniquely defined
by the following loop, which should always be used as a source of
symmetry information in preference to the above space-group names.
They are only intended as comments.
;
_shelx_estimated_absorpt_t_min 0.953
_shelx_estimated_absorpt_t_max 0.975

loop_
_space_group_symop_operation_xyz
'x, y, z'
'-x+1/2, y+1/2, -z+1/2'
'-x, -y, -z'
'x-1/2, -y-1/2, z-1/2'

loop_
_atom_site_label
_atom_site_type_symbol
_atom_site_fract_x
_atom_site_fract_y
_atom_site_fract_z
_atom_site_U_iso_or_equiv
_atom_site_adp_type
_atom_site_occupancy
_atom_site_site_symmetry_order
_atom_site_calc_flag
_atom_site_refinement_flags_posn
_atom_site_refinement_flags_adp
_atom_site_refinement_flags_occupancy
_atom_site_disorder_assembly
_atom_site_disorder_group
C1 C 0.8836(2) 0.21957(15) 0.40915(14) 0.0395(4) Uani 1 1 d . . . . .
H1 H 0.869710 0.160558 0.367416 0.059 Uiso 1 1 calc R U . . .
H2 H 0.806386 0.223691 0.443686 0.059 Uiso 1 1 calc R U . . .
H3 H 0.969628 0.209969 0.450591 0.059 Uiso 1 1 calc R U . . .
C2 C 0.89136(16) 0.31892(13) 0.35642(11) 0.0265(3) Uani 1 1 d . . . . .
C3 C 0.75572(15) 0.37701(12) 0.32233(10) 0.0220(3) Uani 1 1 d . . . . .
C4 C 0.70414(14) 0.41845(11) 0.40759(10) 0.0211(3) Uani 1 1 d . . . . .
C5 C 0.76914(14) 0.51658(11) 0.44992(10) 0.0213(3) Uani 1 1 d . . . . .
H4 H 0.734386 0.577266 0.412711 0.026 Uiso 1 1 calc R U . . .
H5 H 0.870188 0.513124 0.451379 0.026 Uiso 1 1 calc R U . . .
C6 C 0.73672(15) 0.53094(11) 0.54535(10) 0.0220(3) Uani 1 1 d . . . . .
H6 H 0.772996 0.598871 0.569234 0.026 Uiso 1 1 calc R U . . .
H7 H 0.635649 0.531136 0.544326 0.026 Uiso 1 1 calc R U . . .
C7 C 0.79996(14) 0.44483(12) 0.60642(10) 0.0211(3) Uani 1 1 d . . . . .
C8 C 0.74417(15) 0.42724(12) 0.69620(10) 0.0239(3) Uani 1 1 d . . . . .
C9 C 0.60507(15) 0.37138(12) 0.67055(11) 0.0255(3) Uani 1 1 d . . . . .
C10 C 0.6046(2) 0.26447(14) 0.63075(14) 0.0398(4) Uani 1 1 d . . . . .
H8 H 0.609735 0.212580 0.679026 0.060 Uiso 1 1 calc R U . . .
H9 H 0.684187 0.256626 0.598757 0.060 Uiso 1 1 calc R U . . .
H10 H 0.519626 0.254245 0.588430 0.060 Uiso 1 1 calc R U . . .
C11 C 0.64730(16) 0.30151(13) 0.27415(11) 0.0269(3) Uani 1 1 d . . . . .
H11 H 0.638049 0.241233 0.313930 0.032 Uiso 1 1 calc R U . . .
H12 H 0.557026 0.337156 0.262728 0.032 Uiso 1 1 calc R U . . .
C12 C 0.68553(18) 0.26277(14) 0.18497(11) 0.0319(4) Uani 1 1 d . . . . .
H13 H 0.772503 0.222749 0.196463 0.038 Uiso 1 1 calc R U . . .
H14 H 0.612479 0.215812 0.155565 0.038 Uiso 1 1 calc R U . . .
C13 C 0.70296(19) 0.35377(16) 0.12258(11) 0.0370(4) Uani 1 1 d . . . . .
H15 H 0.613812 0.390255 0.107070 0.044 Uiso 1 1 calc R U . . .
H16 H 0.731083 0.327306 0.066003 0.044 Uiso 1 1 calc R U . . .
C14 C 0.81107(18) 0.43001(14) 0.16718(11) 0.0322(4) Uani 1 1 d . . . . .
H17 H 0.815221 0.490752 0.127072 0.039 Uiso 1 1 calc R U . . .
H18 H 0.902439 0.395847 0.175309 0.039 Uiso 1 1 calc R U . . .
C15 C 0.77955(16) 0.46751(12) 0.25874(11) 0.0259(3) Uani 1 1 d . . . . .
H19 H 0.696374 0.512019 0.249385 0.031 Uiso 1 1 calc R U . . .
H20 H 0.857288 0.510533 0.287782 0.031 Uiso 1 1 calc R U . . .
C16 C 0.72300(19) 0.53226(14) 0.74125(12) 0.0347(4) Uani 1 1 d . . . . .
H21 H 0.807879 0.574367 0.743506 0.042 Uiso 1 1 calc R U . . .
H22 H 0.647317 0.570444 0.704206 0.042 Uiso 1 1 calc R U . . .
C17 C 0.6884(2) 0.51950(18) 0.83718(13) 0.0489(5) Uani 1 1 d . . . . .
H23 H 0.684374 0.588894 0.865329 0.059 Uiso 1 1 calc R U . . .
H24 H 0.596618 0.486694 0.834394 0.059 Uiso 1 1 calc R U . . .
C18 C 0.7952(3) 0.4530(2) 0.89488(14) 0.0644(8) Uani 1 1 d . . . . .
H25 H 0.768575 0.444372 0.955645 0.077 Uiso 1 1 calc R U . . .
H26 H 0.885654 0.488421 0.901737 0.077 Uiso 1 1 calc R U . . .
C19 C 0.8074(2) 0.3456(2) 0.85197(13) 0.0519(6) Uani 1 1 d . . . . .
H27 H 0.878985 0.304334 0.889825 0.062 Uiso 1 1 calc R U . . .
H28 H 0.718775 0.308167 0.848876 0.062 Uiso 1 1 calc R U . . .
C20 C 0.84542(17) 0.35685(17) 0.75695(12) 0.0374(4) Uani 1 1 d . . . . .
H29 H 0.846436 0.287128 0.729005 0.045 Uiso 1 1 calc R U . . .
H30 H 0.939326 0.386324 0.761215 0.045 Uiso 1 1 calc R U . . .
O1 O 1.00077(12) 0.35207(11) 0.34131(9) 0.0386(3) Uani 1 1 d . . . . .
O2 O 0.61465(11) 0.37332(9) 0.43975(8) 0.0300(3) Uani 1 1 d . . . . .
O3 O 0.89059(11) 0.39004(10) 0.58520(8) 0.0300(3) Uani 1 1 d . . . . .
O4 O 0.49835(12) 0.41208(11) 0.68175(10) 0.0405(3) Uani 1 1 d . . . . .

loop_
_atom_site_aniso_label
_atom_site_aniso_U_11
_atom_site_aniso_U_22
_atom_site_aniso_U_33
_atom_site_aniso_U_23
_atom_site_aniso_U_13
_atom_site_aniso_U_12
C1 0.0370(9) 0.0348(9) 0.0459(11) 0.0044(8) 0.0039(8) 0.0087(8)
C2 0.0246(7) 0.0288(8) 0.0260(8) -0.0071(6) 0.0037(6) -0.0017(6)
C3 0.0208(7) 0.0233(7) 0.0219(7) -0.0009(6) 0.0034(5) -0.0050(6)
C4 0.0171(6) 0.0231(7) 0.0221(7) 0.0037(5) 0.0003(5) -0.0018(5)
C5 0.0186(7) 0.0232(7) 0.0223(7) 0.0026(5) 0.0033(5) -0.0027(5)
C6 0.0189(7) 0.0233(7) 0.0241(7) 0.0015(6) 0.0038(5) 0.0007(5)
C7 0.0149(6) 0.0257(7) 0.0227(7) 0.0018(6) 0.0025(5) -0.0011(5)
C8 0.0175(7) 0.0303(8) 0.0246(7) 0.0050(6) 0.0055(5) -0.0006(6)
C9 0.0196(7) 0.0276(8) 0.0297(8) 0.0090(6) 0.0047(6) -0.0003(6)
C10 0.0429(10) 0.0267(9) 0.0516(11) 0.0062(8) 0.0127(8) -0.0082(7)
C11 0.0232(7) 0.0298(8) 0.0274(8) -0.0052(6) 0.0032(6) -0.0061(6)
C12 0.0303(8) 0.0343(9) 0.0312(9) -0.0108(7) 0.0045(7) -0.0045(7)
C13 0.0407(10) 0.0473(11) 0.0229(8) -0.0051(7) 0.0041(7) -0.0005(8)
C14 0.0382(9) 0.0330(9) 0.0278(8) 0.0002(7) 0.0125(7) 0.0014(7)
C15 0.0284(8) 0.0241(7) 0.0264(8) 0.0007(6) 0.0083(6) -0.0003(6)
C16 0.0407(10) 0.0380(9) 0.0292(9) -0.0049(7) 0.0175(7) -0.0133(8)
C17 0.0631(13) 0.0556(12) 0.0338(10) -0.0102(9) 0.0262(9) -0.0243(11)
C18 0.0647(15) 0.106(2) 0.0239(9) 0.0029(11) 0.0106(9) -0.0366(15)
C19 0.0355(10) 0.0868(17) 0.0328(10) 0.0258(11) 0.0035(8) -0.0051(10)
C20 0.0202(8) 0.0603(12) 0.0310(9) 0.0193(8) 0.0015(6) 0.0032(7)
O1 0.0203(6) 0.0482(8) 0.0476(8) -0.0020(6) 0.0063(5) -0.0022(5)
O2 0.0261(6) 0.0311(6) 0.0343(6) 0.0001(5) 0.0099(5) -0.0090(5)
O3 0.0228(5) 0.0370(6) 0.0317(6) 0.0073(5) 0.0087(4) 0.0101(5)
O4 0.0185(6) 0.0477(8) 0.0564(8) 0.0017(6) 0.0091(5) 0.0034(5)

loop_
_atom_type_symbol
_atom_type_description
_atom_type_scat_dispersion_real
_atom_type_scat_dispersion_imag
_atom_type_scat_source
C C 0.0033 0.0016 'International Tables Vol C Tables 4.2.6.8 and 6.1.1.4'
H H 0.0000 0.0000 'International Tables Vol C Tables 4.2.6.8 and 6.1.1.4'
O O 0.0106 0.0060 'International Tables Vol C Tables 4.2.6.8 and 6.1.1.4'

loop_
_geom_angle_atom_site_label_1
_geom_angle_atom_site_label_2
_geom_angle_atom_site_label_3
_geom_angle
_geom_angle_site_symmetry_1
_geom_angle_site_symmetry_3
_geom_angle_publ_flag
O1 C2 C1 120.76(16) . . ?
O1 C2 C3 120.93(15) . . ?
C1 C2 C3 118.31(14) . . ?
C4 C3 C11 108.61(12) . . ?
C4 C3 C15 110.52(12) . . ?
C11 C3 C15 110.02(12) . . ?
C4 C3 C2 105.38(12) . . ?
C11 C3 C2 110.67(13) . . ?
C15 C3 C2 111.52(12) . . ?
O2 C4 C5 121.28(14) . . ?
O2 C4 C3 120.80(13) . . ?
C5 C4 C3 117.92(12) . . ?
C4 C5 C6 111.25(12) . . ?
C7 C6 C5 110.91(12) . . ?
O3 C7 C6 121.22(13) . . ?
O3 C7 C8 120.78(13) . . ?
C6 C7 C8 117.99(12) . . ?
C16 C8 C20 111.93(15) . . ?
C16 C8 C9 110.29(13) . . ?
C20 C8 C9 110.20(13) . . ?
C16 C8 C7 110.06(13) . . ?
C20 C8 C7 108.74(12) . . ?
C9 C8 C7 105.41(12) . . ?
O4 C9 C10 120.14(16) . . ?
O4 C9 C8 121.32(15) . . ?
C10 C9 C8 118.53(14) . . ?
C12 C11 C3 112.03(13) . . ?
C13 C12 C11 110.62(14) . . ?
C12 C13 C14 110.98(14) . . ?
C13 C14 C15 112.14(14) . . ?
C14 C15 C3 112.70(13) . . ?
C17 C16 C8 112.39(15) . . ?
C18 C17 C16 111.36(18) . . ?
C17 C18 C19 110.92(17) . . ?
C20 C19 C18 110.50(18) . . ?
C19 C20 C8 112.42(15) . . ?

loop_
_geom_bond_atom_site_label_1
_geom_bond_atom_site_label_2
_geom_bond_distance
_geom_bond_site_symmetry_2
_geom_bond_publ_flag
C1 C2 1.510(2) . ?
C2 O1 1.207(2) . ?
C2 C3 1.547(2) . ?
C3 C4 1.537(2) . ?
C3 C11 1.540(2) . ?
C3 C15 1.543(2) . ?
C4 O2 1.2104(18) . ?
C4 C5 1.511(2) . ?
C5 C6 1.522(2) . ?
C6 C7 1.510(2) . ?
C7 O3 1.2132(18) . ?
C7 C8 1.542(2) . ?
C8 C16 1.537(2) . ?
C8 C20 1.539(2) . ?
C8 C9 1.541(2) . ?
C9 O4 1.2045(19) . ?
C9 C10 1.498(2) . ?
C11 C12 1.524(2) . ?
C12 C13 1.523(3) . ?
C13 C14 1.525(3) . ?
C14 C15 1.529(2) . ?
C16 C17 1.534(2) . ?
C17 C18 1.521(4) . ?
C18 C19 1.534(4) . ?
C19 C20 1.531(3) . ?

loop_
_geom_torsion_atom_site_label_1
_geom_torsion_atom_site_label_2
_geom_torsion_atom_site_label_3
_geom_torsion_atom_site_label_4
_geom_torsion
_geom_torsion_site_symmetry_1
_geom_torsion_site_symmetry_2
_geom_torsion_site_symmetry_3
_geom_torsion_site_symmetry_4
_geom_torsion_publ_flag
O1 C2 C3 C4 -111.86(16) . . . . ?
C1 C2 C3 C4 68.14(17) . . . . ?
O1 C2 C3 C11 130.92(16) . . . . ?
C1 C2 C3 C11 -49.08(19) . . . . ?
O1 C2 C3 C15 8.1(2) . . . . ?
C1 C2 C3 C15 -171.91(14) . . . . ?
C11 C3 C4 O2 18.80(19) . . . . ?
C15 C3 C4 O2 139.58(14) . . . . ?
C2 C3 C4 O2 -99.82(16) . . . . ?
C11 C3 C4 C5 -161.52(13) . . . . ?
C15 C3 C4 C5 -40.74(17) . . . . ?
C2 C3 C4 C5 79.87(15) . . . . ?
O2 C4 C5 C6 15.1(2) . . . . ?
C3 C4 C5 C6 -164.53(12) . . . . ?
C4 C5 C6 C7 64.42(16) . . . . ?
C5 C6 C7 O3 16.8(2) . . . . ?
C5 C6 C7 C8 -162.15(12) . . . . ?
O3 C7 C8 C16 138.15(16) . . . . ?
C6 C7 C8 C16 -42.85(18) . . . . ?
O3 C7 C8 C20 15.2(2) . . . . ?
C6 C7 C8 C20 -165.78(14) . . . . ?
O3 C7 C8 C9 -102.92(16) . . . . ?
C6 C7 C8 C9 76.08(16) . . . . ?
C16 C8 C9 O4 3.8(2) . . . . ?
C20 C8 C9 O4 127.89(17) . . . . ?
C7 C8 C9 O4 -114.94(17) . . . . ?
C16 C8 C9 C10 -176.34(14) . . . . ?
C20 C8 C9 C10 -52.27(19) . . . . ?
C7 C8 C9 C10 64.89(17) . . . . ?
C4 C3 C11 C12 175.81(13) . . . . ?
C15 C3 C11 C12 54.71(18) . . . . ?
C2 C3 C11 C12 -68.98(17) . . . . ?
C3 C11 C12 C13 -57.95(18) . . . . ?
C11 C12 C13 C14 57.04(19) . . . . ?
C12 C13 C14 C15 -54.7(2) . . . . ?
C13 C14 C15 C3 52.70(19) . . . . ?
C4 C3 C15 C14 -171.82(13) . . . . ?
C11 C3 C15 C14 -51.88(17) . . . . ?
C2 C3 C15 C14 71.31(16) . . . . ?
C20 C8 C16 C17 -50.39(19) . . . . ?
C9 C8 C16 C17 72.68(19) . . . . ?
C7 C8 C16 C17 -171.43(14) . . . . ?
C8 C16 C17 C18 53.8(2) . . . . ?
C16 C17 C18 C19 -57.4(2) . . . . ?
C17 C18 C19 C20 57.9(2) . . . . ?
C18 C19 C20 C8 -54.9(2) . . . . ?
C16 C8 C20 C19 51.3(2) . . . . ?
C9 C8 C20 C19 -71.8(2) . . . . ?
C7 C8 C20 C19 173.14(16) . . . . ?
